data_4303919
loop_
_publ_author_name
'Xinfang Liu'
'Mira Park'
'Seunghee Hong'
'Minhak Oh'
'Ji Woong Yoon'
'Jong-San Chang'
'Myoung Soo Lah'

_publ_section_title
;
A Twofold Interpenetrating Porous Metal-Organic Framework with High
Hydrothermal Stability: Structure and Gas Sorption Behavior
;
_journal_name_full 'Inorganic Chemistry'
_journal_page_first 11507
_journal_page_last 11509
_journal_paper_doi 10.1021/ic901924z
_journal_volume 48
_journal_year 2009
_chemical_formula_sum 'C42 H26 Cu3 N O15'
_chemical_formula_weight 975.26
_chemical_name_systematic
;
 ?
;
_space_group_IT_number 139
_symmetry_cell_setting tetragonal
_symmetry_space_group_name_Hall '-I 4 2'
_symmetry_space_group_name_H-M 'I 4/m m m'
_atom_sites_solution_hydrogens geom
_atom_sites_solution_primary direct
_atom_sites_solution_secondary difmap
_audit_creation_method SHELXL-97
_cell_angle_alpha 90.00
_cell_angle_beta 90.00
_cell_angle_gamma 90.00
_cell_formula_units_Z 16
_cell_length_a 30.630(8)
_cell_length_b 30.630(8)
_cell_length_c 27.811(13)
_cell_measurement_reflns_used 5479
_cell_measurement_temperature 153(2)
_cell_measurement_theta_max 27.53
_cell_measurement_theta_min 2.29
_cell_volume 26092(16)
_computing_cell_refinement 'Bruker SAINT'
_computing_data_collection 'Bruker SMART'
_computing_data_reduction 'Bruker SAINT'
_computing_molecular_graphics ORTEP3
_computing_publication_material WinGX
_computing_structure_refinement 'Bruker SHELXTL'
_computing_structure_solution 'Bruker SHELXTL'
_diffrn_ambient_temperature 153(2)
_diffrn_measured_fraction_theta_full 0.987
_diffrn_measured_fraction_theta_max 0.987
_diffrn_measurement_device_type 'CCD area detector'
_diffrn_measurement_method 'omega scans'
_diffrn_radiation_monochromator graphite
_diffrn_radiation_source 'fine-focus sealed tube'
_diffrn_radiation_type MoK\a
_diffrn_radiation_wavelength 0.71073
_diffrn_reflns_av_R_equivalents 0.0970
_diffrn_reflns_av_sigmaI/netI 0.0725
_diffrn_reflns_limit_h_max 37
_diffrn_reflns_limit_h_min -40
_diffrn_reflns_limit_k_max 40
_diffrn_reflns_limit_k_min -31
_diffrn_reflns_limit_l_max 36
_diffrn_reflns_limit_l_min -37
_diffrn_reflns_number 77537
_diffrn_reflns_theta_full 28.33
_diffrn_reflns_theta_max 28.33
_diffrn_reflns_theta_min 1.66
_exptl_absorpt_coefficient_mu 1.015
_exptl_absorpt_correction_T_max 0.8627
_exptl_absorpt_correction_T_min 0.6309
_exptl_absorpt_correction_type multi-scan
_exptl_absorpt_process_details 'Bruker SADABS'
_exptl_crystal_colour blue
_exptl_crystal_density_diffrn 0.993
_exptl_crystal_density_method 'not measured'
_exptl_crystal_description block
_exptl_crystal_F_000 7872
_exptl_crystal_size_max 0.50
_exptl_crystal_size_mid 0.48
_exptl_crystal_size_min 0.15
_platon_squeeze_details
;
;
_refine_diff_density_max 1.092
_refine_diff_density_min -4.319
_refine_diff_density_rms 0.135
_refine_ls_extinction_method none
_refine_ls_goodness_of_fit_ref 1.045
_refine_ls_hydrogen_treatment constr
_refine_ls_matrix_type full
_refine_ls_number_parameters 332
_refine_ls_number_reflns 8715
_refine_ls_number_restraints 0
_refine_ls_restrained_S_all 1.045
_refine_ls_R_factor_all 0.1266
_refine_ls_R_factor_gt 0.0876
_refine_ls_shift/su_max 0.000
_refine_ls_shift/su_mean 0.000
_refine_ls_structure_factor_coef Fsqd
_refine_ls_weighting_details 'calc w=1/[\s^2^(Fo^2^)+(0.1237P)^2^+118.3847P] where P=(Fo^2^+2Fc^2^)/3'
_refine_ls_weighting_scheme calc
_refine_ls_wR_factor_gt 0.2135
_refine_ls_wR_factor_ref 0.2308
_reflns_number_gt 6156
_reflns_number_total 8715
_reflns_threshold_expression >2sigma(I)
_cod_data_source_file ic901924z_si_002.cif
_cod_data_source_block l8_96teb
_cod_depositor_comments
;
The following automatic conversions were performed:
'_exptl_absorpt_correction_type' value 'Multi-scan' changed to
'multi-scan' according to
'/home/saulius/struct/CIF-dictionaries/cif_core.dic' dictionary named
'cif_core.dic' version 2.4.1 from 2010-06-29.

Automatic conversion script
Id: cif_fix_enum 1527 2010-12-29 10:47:43Z saulius 
;
_cod_original_cell_volume 26093(16)
_cod_database_code 4303919

loop_
_symmetry_equiv_pos_as_xyz
'x, y, z'
'-x, -y, z'
'-y, x, z'
'y, -x, z'
'-x, y, -z'
'x, -y, -z'
'y, x, -z'
'-y, -x, -z'
'x+1/2, y+1/2, z+1/2'
'-x+1/2, -y+1/2, z+1/2'
'-y+1/2, x+1/2, z+1/2'
'y+1/2, -x+1/2, z+1/2'
'-x+1/2, y+1/2, -z+1/2'
'x+1/2, -y+1/2, -z+1/2'
'y+1/2, x+1/2, -z+1/2'
'-y+1/2, -x+1/2, -z+1/2'
'-x, -y, -z'
'x, y, -z'
'y, -x, -z'
'-y, x, -z'
'x, -y, z'
'-x, y, z'
'-y, -x, z'
'y, x, z'
'-x+1/2, -y+1/2, -z+1/2'
'x+1/2, y+1/2, -z+1/2'
'y+1/2, -x+1/2, -z+1/2'
'-y+1/2, x+1/2, -z+1/2'
'x+1/2, -y+1/2, z+1/2'
'-x+1/2, y+1/2, z+1/2'
'-y+1/2, -x+1/2, z+1/2'
'y+1/2, x+1/2, z+1/2'

loop_
_atom_site_label
_atom_site_type_symbol
_atom_site_fract_x
_atom_site_fract_y
_atom_site_fract_z
_atom_site_U_iso_or_equiv
_atom_site_adp_type
_atom_site_occupancy
_atom_site_symmetry_multiplicity
_atom_site_calc_flag
_atom_site_refinement_flags
_atom_site_disorder_assembly
_atom_site_disorder_group
Cu1 Cu 0.175138(17) 0.175138(17) 0.26060(3) 0.0194(2) Uani 1 2 d S . .
Cu2 Cu 0.133765(17) 0.133765(17) 0.19001(3) 0.0198(2) Uani 1 2 d S . .
Cu3 Cu 0.35699(3) 0.0000 0.0000 0.0173(2) Uani 1 4 d S . .
Cu4 Cu 0.27020(3) 0.0000 0.0000 0.0199(3) Uani 1 4 d S . .
O1 O 0.22714(11) 0.16376(13) 0.22256(12) 0.0315(8) Uani 1 1 d . . .
O2 O 0.19273(11) 0.12939(12) 0.16271(13) 0.0297(8) Uani 1 1 d . . .
O3 O 0.27645(11) 0.04440(13) 0.04921(14) 0.0386(10) Uani 1 1 d . . .
O4 O 0.34991(11) 0.04503(12) 0.05011(13) 0.0303(8) Uani 1 1 d . . .
O5 O 0.11622(12) 0.18043(16) 0.28687(14) 0.0468(12) Uani 1 1 d . . .
O6 O 0.08088(11) 0.14563(12) 0.22794(13) 0.0322(8) Uani 1 1 d . . .
O1S O 0.20737(12) 0.20737(12) 0.31870(18) 0.0310(12) Uani 1 2 d S . .
O2S O 0.10024(17) 0.10024(17) 0.1333(3) 0.135(5) Uani 1 2 d S . .
O3S O 0.4271(2) 0.0000 0.0000 0.0381(18) Uani 1 4 d S . .
O4S O 0.2001(3) 0.0000 0.0000 0.121(6) Uani 1 4 d S . .
C1 C 0.22607(15) 0.14329(15) 0.18323(17) 0.0224(10) Uani 1 1 d . . .
C2 C 0.26933(15) 0.13257(15) 0.16072(17) 0.0216(10) Uani 1 1 d . . .
C3 C 0.27167(16) 0.10357(15) 0.12253(17) 0.0238(10) Uani 1 1 d . . .
H3 H 0.2456 0.0926 0.1086 0.029 Uiso 1 1 calc R . .
C4 C 0.31177(16) 0.09055(16) 0.10458(17) 0.0247(10) Uani 1 1 d . . .
C5 C 0.34971(17) 0.10640(18) 0.12447(18) 0.0305(11) Uani 1 1 d . . .
H5 H 0.3771 0.0970 0.1123 0.037 Uiso 1 1 calc R . .
C6 C 0.34834(16) 0.13639(16) 0.16270(18) 0.0273(11) Uani 1 1 d . . .
C7 C 0.30723(15) 0.14910(16) 0.18060(17) 0.0245(10) Uani 1 1 d . . .
H7 H 0.3056 0.1692 0.2065 0.029 Uiso 1 1 calc R . .
C8 C 0.31281(17) 0.05817(15) 0.06458(17) 0.0264(11) Uani 1 1 d . . .
C9 C 0.38763(17) 0.15214(17) 0.1839(2) 0.0330(12) Uani 1 1 d . . .
C10 C 0.42052(18) 0.1651(2) 0.2028(2) 0.0358(13) Uani 1 1 d . . .
C11 C 0.46014(16) 0.17919(17) 0.2237(2) 0.0319(12) Uani 1 1 d . . .
C12 C 0.5000 0.1651(3) 0.2047(3) 0.0281(15) Uani 1 2 d S . .
H12 H 0.5000 0.1454 0.1783 0.034 Uiso 1 2 calc SR . .
C13 C 0.46103(19) 0.2070(2) 0.2634(2) 0.0438(15) Uani 1 1 d . . .
H13 H 0.4344 0.2157 0.2779 0.053 Uiso 1 1 calc R . .
C14 C 0.5000 0.2220(3) 0.2818(3) 0.048(2) Uani 1 2 d S . .
H14 H 0.5000 0.2428 0.3071 0.057 Uiso 1 2 calc SR . .
C15 C 0.08198(17) 0.16764(19) 0.2661(2) 0.0338(12) Uani 1 1 d . . .
C16 C 0.03951(15) 0.18184(18) 0.28708(19) 0.0299(11) Uani 1 1 d . . .
C17 C 0.0000 0.1667(2) 0.2679(3) 0.0260(15) Uani 1 2 d S . .
H17 H 0.0000 0.1464 0.2422 0.031 Uiso 1 2 calc SR . .
C18 C 0.03906(18) 0.2122(2) 0.32412(19) 0.0377(13) Uani 1 1 d . . .
H18 H 0.0660 0.2230 0.3363 0.045 Uiso 1 1 calc R . .
C19 C 0.0000 0.2274(3) 0.3439(3) 0.0404(19) Uani 1 2 d S . .
C20 C 0.0000 0.2580(3) 0.3810(3) 0.065(3) Uani 1 2 d S . .
C21 C -0.0152(3) 0.2851(4) 0.4135(4) 0.044(3) Uani 0.50 1 d P . .
C22 C -0.0222(4) 0.3073(4) 0.4568(4) 0.041(3) Uani 0.50 1 d P . .
C23 C -0.0126(4) 0.2878(5) 0.5000 0.032(4) Uani 0.50 2 d SP . .
C24 C -0.0514(10) 0.3484(6) 0.4579(7) 0.126(10) Uani 0.50 1 d P . .
C25 C -0.0654(8) 0.3657(5) 0.5000 0.062(7) Uani 0.50 2 d SP . .
N1S N 0.2071(5) 0.2543(4) 0.3814(4) 0.063(4) Uani 0.50 1 d P . .
C1S C 0.1873(4) 0.2322(4) 0.3477(5) 0.047(3) Uani 0.50 1 d P . .
C2S C 0.2554(2) 0.2554(2) 0.3813(5) 0.067(3) Uani 1 2 d S . .
C3S C 0.1782(8) 0.2780(6) 0.4158(6) 0.119(10) Uani 0.50 1 d P . .

loop_
_atom_site_aniso_label
_atom_site_aniso_U_11
_atom_site_aniso_U_22
_atom_site_aniso_U_33
_atom_site_aniso_U_23
_atom_site_aniso_U_13
_atom_site_aniso_U_12
Cu1 0.0171(3) 0.0171(3) 0.0239(4) -0.0048(2) -0.0048(2) -0.0017(3)
Cu2 0.0164(3) 0.0164(3) 0.0266(4) -0.0049(2) -0.0049(2) -0.0033(3)
Cu3 0.0089(5) 0.0215(6) 0.0215(5) 0.000 0.000 0.000
Cu4 0.0072(5) 0.0316(6) 0.0208(6) 0.000 0.000 0.000
O1 0.0188(17) 0.045(2) 0.0307(19) -0.0145(17) -0.0035(14) 0.0029(15)
O2 0.0244(18) 0.0324(19) 0.0322(19) -0.0147(16) 0.0020(15) 0.0040(15)
O3 0.0199(18) 0.051(2) 0.045(2) -0.0263(19) 0.0006(16) 0.0051(17)
O4 0.0267(19) 0.0324(19) 0.0317(19) -0.0094(16) 0.0072(15) 0.0081(15)
O5 0.0177(18) 0.085(3) 0.037(2) -0.017(2) -0.0010(17) -0.019(2)
O6 0.0154(16) 0.039(2) 0.042(2) -0.0076(17) -0.0037(15) -0.0001(15)
O1S 0.0265(16) 0.0265(16) 0.040(3) -0.0047(16) -0.0047(16) 0.005(2)
O2S 0.175(8) 0.175(8) 0.054(5) -0.020(3) -0.020(3) -0.146(9)
O3S 0.019(4) 0.054(5) 0.041(4) 0.000 0.000 0.000
O4S 0.013(5) 0.097(10) 0.254(19) 0.000 0.000 0.000
C1 0.016(2) 0.019(2) 0.032(3) 0.0063(19) -0.0008(19) 0.0004(17)
C2 0.021(2) 0.020(2) 0.024(2) -0.0024(18) 0.0001(18) 0.0078(18)
C3 0.023(2) 0.022(2) 0.026(2) -0.0008(19) -0.0052(19) 0.0087(19)
C4 0.027(2) 0.023(2) 0.024(2) -0.0013(19) -0.004(2) 0.0096(19)
C5 0.025(3) 0.038(3) 0.029(3) 0.002(2) 0.000(2) 0.010(2)
C6 0.022(2) 0.030(3) 0.030(3) -0.003(2) -0.005(2) 0.004(2)
C7 0.020(2) 0.024(2) 0.030(3) -0.005(2) 0.0004(19) 0.0077(19)
C8 0.041(3) 0.016(2) 0.022(2) 0.0000(18) 0.003(2) 0.008(2)
C9 0.021(3) 0.029(3) 0.048(3) -0.007(2) 0.001(2) 0.008(2)
C10 0.028(3) 0.045(3) 0.034(3) -0.010(2) 0.004(2) 0.014(2)
C11 0.022(3) 0.030(3) 0.044(3) -0.018(2) -0.002(2) 0.000(2)
C12 0.016(3) 0.035(4) 0.034(4) -0.002(3) 0.000 0.000
C13 0.035(3) 0.056(4) 0.041(3) -0.024(3) 0.006(3) 0.012(3)
C14 0.036(4) 0.053(5) 0.054(5) -0.042(5) 0.000 0.000
C15 0.025(3) 0.040(3) 0.036(3) 0.005(2) 0.002(2) -0.002(2)
C16 0.015(2) 0.038(3) 0.037(3) -0.004(2) 0.001(2) -0.002(2)
C17 0.010(3) 0.035(4) 0.033(4) -0.005(3) 0.000 0.000
C18 0.027(3) 0.052(4) 0.034(3) -0.007(3) -0.003(2) -0.010(3)
C19 0.042(5) 0.046(5) 0.034(4) -0.006(4) 0.000 0.000
C20 0.139(11) 0.028(5) 0.030(5) -0.001(4) 0.000 0.000
C21 0.023(5) 0.067(8) 0.043(6) -0.003(6) 0.003(4) 0.014(5)
C22 0.054(7) 0.044(7) 0.024(5) -0.003(5) -0.009(5) 0.024(6)
C23 0.020(8) 0.041(8) 0.034(7) 0.000 0.000 0.010(5)
C24 0.25(3) 0.057(11) 0.068(12) 0.047(10) -0.066(15) 0.007(15)
C25 0.13(2) 0.025(9) 0.029(9) 0.000 0.000 0.051(11)
N1S 0.108(11) 0.045(7) 0.038(6) -0.006(5) -0.007(6) 0.009(7)
C1S 0.049(7) 0.038(7) 0.054(8) -0.015(6) -0.008(6) 0.004(6)
C2S 0.043(3) 0.043(3) 0.117(10) -0.010(4) -0.010(4) -0.001(5)
C3S 0.22(3) 0.092(13) 0.049(9) -0.006(9) 0.032(12) 0.110(16)

loop_
_atom_type_symbol
_atom_type_description
_atom_type_scat_dispersion_real
_atom_type_scat_dispersion_imag
_atom_type_scat_source
C C 0.0033 0.0016 'International Tables Vol C Tables 4.2.6.8 and 6.1.1.4'
H H 0.0000 0.0000 'International Tables Vol C Tables 4.2.6.8 and 6.1.1.4'
N N 0.0061 0.0033 'International Tables Vol C Tables 4.2.6.8 and 6.1.1.4'
O O 0.0106 0.0060 'International Tables Vol C Tables 4.2.6.8 and 6.1.1.4'
Cu Cu 0.3201 1.2651 'International Tables Vol C Tables 4.2.6.8 and 6.1.1.4'

loop_
_geom_angle_atom_site_label_1
_geom_angle_atom_site_label_2
_geom_angle_atom_site_label_3
_geom_angle
_geom_angle_site_symmetry_1
_geom_angle_site_symmetry_3
_geom_angle_publ_flag
O1 Cu1 O1 89.9(2) 24 . ?
O1 Cu1 O5 88.27(19) 24 . ?
O1 Cu1 O5 167.27(15) . . ?
O1 Cu1 O5 167.27(15) 24 24 ?
O1 Cu1 O5 88.27(19) . 24 ?
O5 Cu1 O5 90.8(3) . 24 ?
O1 Cu1 O1S 96.65(14) 24 . ?
O1 Cu1 O1S 96.65(14) . . ?
O5 Cu1 O1S 96.07(15) . . ?
O5 Cu1 O1S 96.07(15) 24 . ?
O1 Cu1 Cu2 84.44(10) 24 . ?
O1 Cu1 Cu2 84.44(10) . . ?
O5 Cu1 Cu2 82.84(11) . . ?
O5 Cu1 Cu2 82.84(11) 24 . ?
O1S Cu1 Cu2 178.44(15) . . ?
O2 Cu2 O2 88.6(2) . 24 ?
O2 Cu2 O6 88.92(16) . 24 ?
O2 Cu2 O6 167.79(15) 24 24 ?
O2 Cu2 O6 167.79(15) . . ?
O2 Cu2 O6 88.92(16) 24 . ?
O6 Cu2 O6 91.0(2) 24 . ?
O2 Cu2 O2S 97.08(19) . . ?
O2 Cu2 O2S 97.08(19) 24 . ?
O6 Cu2 O2S 95.10(19) 24 . ?
O6 Cu2 O2S 95.10(19) . . ?
O2 Cu2 Cu1 83.08(10) . . ?
O2 Cu2 Cu1 83.08(10) 24 . ?
O6 Cu2 Cu1 84.74(11) 24 . ?
O6 Cu2 Cu1 84.74(11) . . ?
O2S Cu2 Cu1 179.8(3) . . ?
O4 Cu3 O4 88.7(2) . 21 ?
O4 Cu3 O4 167.4(2) . 6 ?
O4 Cu3 O4 89.9(2) 21 6 ?
O4 Cu3 O4 89.9(2) . 18 ?
O4 Cu3 O4 167.4(2) 21 18 ?
O4 Cu3 O4 88.7(2) 6 18 ?
O4 Cu3 O3S 96.31(11) . . ?
O4 Cu3 O3S 96.31(11) 21 . ?
O4 Cu3 O3S 96.31(11) 6 . ?
O4 Cu3 O3S 96.31(11) 18 . ?
O4 Cu3 Cu4 83.69(11) . . ?
O4 Cu3 Cu4 83.69(11) 21 . ?
O4 Cu3 Cu4 83.69(11) 6 . ?
O4 Cu3 Cu4 83.69(11) 18 . ?
O3S Cu3 Cu4 180.0 . . ?
O3 Cu4 O3 168.7(2) 6 . ?
O3 Cu4 O3 89.1(3) 6 18 ?
O3 Cu4 O3 89.8(3) . 18 ?
O3 Cu4 O3 89.8(3) 6 21 ?
O3 Cu4 O3 89.1(3) . 21 ?
O3 Cu4 O3 168.7(2) 18 21 ?
O3 Cu4 O4S 95.66(11) 6 . ?
O3 Cu4 O4S 95.66(11) . . ?
O3 Cu4 O4S 95.66(11) 18 . ?
O3 Cu4 O4S 95.66(11) 21 . ?
O3 Cu4 Cu3 84.34(11) 6 . ?
O3 Cu4 Cu3 84.34(11) . . ?
O3 Cu4 Cu3 84.34(11) 18 . ?
O3 Cu4 Cu3 84.34(11) 21 . ?
O4S Cu4 Cu3 180.0 . . ?
C1 O1 Cu1 122.7(3) . . ?
C1 O2 Cu2 123.6(3) . . ?
C8 O3 Cu4 124.0(3) . . ?
C8 O4 Cu3 122.9(3) . . ?
C15 O5 Cu1 124.8(4) . . ?
C15 O6 Cu2 122.0(3) . . ?
C1S O1S C1S 100.3(13) 24 . ?
C1S O1S Cu1 122.3(6) 24 . ?
C1S O1S Cu1 122.3(6) . . ?
O2 C1 O1 126.1(4) . . ?
O2 C1 C2 117.3(4) . . ?
O1 C1 C2 116.6(4) . . ?
C7 C2 C3 119.9(4) . . ?
C7 C2 C1 119.6(4) . . ?
C3 C2 C1 120.3(4) . . ?
C4 C3 C2 120.4(5) . . ?
C5 C4 C3 120.2(5) . . ?
C5 C4 C8 121.1(5) . . ?
C3 C4 C8 118.7(5) . . ?
C4 C5 C6 120.6(5) . . ?
C5 C6 C7 118.3(5) . . ?
C5 C6 C9 120.6(5) . . ?
C7 C6 C9 121.0(5) . . ?
C2 C7 C6 120.6(4) . . ?
O3 C8 O4 125.1(4) . . ?
O3 C8 C4 117.1(4) . . ?
O4 C8 C4 117.8(5) . . ?
C10 C9 C6 178.6(7) . . ?
C9 C10 C11 177.8(6) . . ?
C13 C11 C12 118.1(5) . . ?
C13 C11 C10 122.0(5) . . ?
C12 C11 C10 119.9(5) . . ?
C11 C12 C11 121.5(7) 22_655 . ?
C14 C13 C11 121.0(5) . . ?
C13 C14 C13 120.0(7) 22_655 . ?
O6 C15 O5 125.2(5) . . ?
O6 C15 C16 117.6(5) . . ?
O5 C15 C16 117.1(5) . . ?
C18 C16 C17 119.7(5) . . ?
C18 C16 C15 119.7(5) . . ?
C17 C16 C15 120.6(5) . . ?
C16 C17 C16 119.5(7) . 22 ?
C16 C18 C19 121.5(5) . . ?
C18 C19 C18 118.0(7) . 22 ?
C18 C19 C20 121.0(4) . . ?
C18 C19 C20 121.0(4) 22 . ?
C21 C20 C21 41.5(10) 22 . ?
C21 C20 C19 159.3(5) 22 . ?
C21 C20 C19 159.3(5) . . ?
C21 C21 C20 69.3(5) 22 . ?
C21 C21 C22 98.8(7) 22 . ?
C20 C21 C22 162.6(11) . . ?
C21 C21 C22 50.4(5) 22 22 ?
C20 C21 C22 118.5(8) . 22 ?
C22 C21 C22 48.4(10) . 22 ?
C22 C22 C23 77.6(8) 22 . ?
C22 C22 C21 81.2(7) 22 . ?
C23 C22 C21 120.5(11) . . ?
C22 C22 C24 125.5(11) 22 . ?
C23 C22 C24 117.5(12) . . ?
C21 C22 C24 120.1(11) . . ?
C22 C22 C23 51.5(5) 22 5_556 ?
C23 C22 C23 26.1(9) . 5_556 ?
C21 C22 C23 109.7(9) . 5_556 ?
C24 C22 C23 129.2(11) . 5_556 ?
C22 C22 C21 50.4(5) 22 22 ?
C23 C22 C21 106.6(9) . 22 ?
C21 C22 C21 30.7(7) . 22 ?
C24 C22 C21 133.7(12) . 22 ?
C23 C22 C21 86.6(7) 5_556 22 ?
C23 C23 C22 102.4(8) 5_556 . ?
C23 C23 C22 102.4(8) 5_556 18_556 ?
C22 C23 C22 121.8(14) . 18_556 ?
C23 C23 C22 51.5(5) 5_556 5_556 ?
C22 C23 C22 126.4(14) . 5_556 ?
C22 C23 C22 50.8(10) 18_556 5_556 ?
C23 C23 C22 51.5(5) 5_556 22 ?
C22 C23 C22 50.8(10) . 22 ?
C22 C23 C22 126.4(14) 18_556 22 ?
C22 C23 C22 88.9(10) 5_556 22 ?
C25 C24 C22 121.3(12) . . ?
C24 C25 C24 119.6(19) 18_556 . ?
C1S N1S C2S 118.5(12) . . ?
C1S N1S C3S 115.9(16) . . ?
C2S N1S C3S 125.6(14) . . ?
O1S C1S N1S 122.8(12) . . ?
O1S C1S C1S 39.8(6) . 24 ?
N1S C1S C1S 92.1(8) . 24 ?
N1S C2S N1S 87.2(11) . 24 ?

loop_
_geom_bond_atom_site_label_1
_geom_bond_atom_site_label_2
_geom_bond_distance
_geom_bond_site_symmetry_2
_geom_bond_publ_flag
Cu1 O1 1.944(3) 24 ?
Cu1 O1 1.944(3) . ?
Cu1 O5 1.954(4) . ?
Cu1 O5 1.954(4) 24 ?
Cu1 O1S 2.136(5) . ?
Cu1 Cu2 2.6583(13) . ?
Cu2 O2 1.964(3) . ?
Cu2 O2 1.964(3) 24 ?
Cu2 O6 1.967(4) 24 ?
Cu2 O6 1.967(4) . ?
Cu2 O2S 2.144(7) . ?
Cu3 O4 1.973(3) . ?
Cu3 O4 1.973(3) 21 ?
Cu3 O4 1.973(3) 6 ?
Cu3 O4 1.973(3) 18 ?
Cu3 O3S 2.148(7) . ?
Cu3 Cu4 2.6582(16) . ?
Cu4 O3 1.939(4) 6 ?
Cu4 O3 1.939(4) . ?
Cu4 O3 1.939(4) 18 ?
Cu4 O3 1.939(4) 21 ?
Cu4 O4S 2.146(10) . ?
O1 C1 1.261(6) . ?
O2 C1 1.245(6) . ?
O3 C8 1.265(6) . ?
O4 C8 1.271(6) . ?
O5 C15 1.260(6) . ?
O6 C15 1.257(6) . ?
O1S C1S 1.268(13) 24 ?
O1S C1S 1.268(13) . ?
C1 C2 1.502(6) . ?
C2 C7 1.382(7) . ?
C2 C3 1.386(6) . ?
C3 C4 1.384(7) . ?
C4 C5 1.376(7) . ?
C4 C8 1.491(7) . ?
C5 C6 1.406(7) . ?
C6 C7 1.409(6) . ?
C6 C9 1.424(7) . ?
C9 C10 1.202(8) . ?
C10 C11 1.414(7) . ?
C11 C13 1.393(7) . ?
C11 C12 1.399(6) . ?
C12 C11 1.399(6) 22_655 ?
C13 C14 1.378(7) . ?
C14 C13 1.378(7) 22_655 ?
C15 C16 1.491(7) . ?
C16 C18 1.389(8) . ?
C16 C17 1.401(6) . ?
C17 C16 1.401(6) 22 ?
C18 C19 1.396(7) . ?
C19 C18 1.396(7) 22 ?
C19 C20 1.396(12) . ?
C20 C21 1.312(14) 22 ?
C20 C21 1.312(14) . ?
C21 C21 0.93(2) 22 ?
C21 C22 1.402(15) . ?
C21 C22 1.797(16) 22 ?
C22 C22 1.36(3) 22 ?
C22 C23 1.373(13) . ?
C22 C24 1.54(2) . ?
C22 C23 1.713(14) 5_556 ?
C22 C21 1.797(16) 22 ?
C23 C23 0.77(3) 5_556 ?
C23 C22 1.373(13) 18_556 ?
C23 C22 1.713(14) 5_556 ?
C23 C22 1.713(14) 22 ?
C24 C25 1.35(3) . ?
C25 C24 1.35(3) 18_556 ?
N1S C1S 1.305(16) . ?
N1S C2S 1.480(16) . ?
N1S C3S 1.492(18) . ?
C1S C1S 1.95(3) 24 ?
C2S N1S 1.480(16) 24 ?

loop_
_platon_squeeze_void_nr
_platon_squeeze_void_average_x
_platon_squeeze_void_average_y
_platon_squeeze_void_average_z
_platon_squeeze_void_volume
_platon_squeeze_void_count_electrons
1 -0.012 -0.007 -0.072 8540.1 1960.6
2 0.000 0.500 0.142 1310.2 441.0
3 0.500 0.000 0.139 1310.2 441.0
